data_4515654
loop_
_publ_author_name
'Maddox, Sean M.'
'Dawson, Gregory A.'
'Rochester, Nicholas C.'
'Ayonon, Arianna B.'
'Moore, Curtis E.'
'Rheingold, Arnold L.'
'Gustafson, Jeffrey L.'

_publ_section_title
;
 Enantioselective Synthesis of Biaryl Atropisomers via the Addition of
 Thiophenols into Aryl-Naphthoquinones.
;
_journal_issue 6
_journal_name_full 'ACS catalysis'
_journal_page_first 5443
_journal_page_last 5447
_journal_paper_doi 10.1021/acscatal.8b00906
_journal_volume 8
_journal_year 2018
_chemical_absolute_configuration ad
_chemical_formula_moiety 'C26 H21 F3 O2 S'
_chemical_formula_sum 'C26 H21 F3 O2 S'
_chemical_formula_weight 454.49
_space_group_crystal_system monoclinic
_space_group_IT_number 4
_space_group_name_Hall 'P 2yb'
_space_group_name_H-M_alt 'P 1 21 1'
_atom_sites_solution_hydrogens geom
_atom_sites_solution_primary dual
_audit_creation_date 2017-09-05
_audit_creation_method
;
Olex2 1.2
(compiled 2017.07.20 svn.r3457 for OlexSys, GUI svn.r5370)
;
_cell_angle_alpha 90
_cell_angle_beta 100.144(3)
_cell_angle_gamma 90
_cell_formula_units_Z 2
_cell_length_a 7.7702(4)
_cell_length_b 7.7862(4)
_cell_length_c 17.9926(8)
_cell_measurement_reflns_used 1663
_cell_measurement_temperature 100(2)
_cell_measurement_theta_max 68.14
_cell_measurement_theta_min 2.49
_cell_volume 1071.54(9)
_computing_cell_refinement 'SAINT v8.37A (Bruker, 2016)'
_computing_data_collection 'APEX3 v2016.1-0 (Bruker, 2016)'
_computing_data_reduction 'SAINT v8.37A (Bruker, 2016)'
_computing_molecular_graphics 'Olex2 (Dolomanov et al., 2009)'
_computing_publication_material 'Olex2 (Dolomanov et al., 2009)'
_computing_structure_refinement 'XL (Sheldrick, 2008)'
_computing_structure_solution 'ShelXT (Sheldrick, 2015)'
_diffrn_ambient_temperature 100.0
_diffrn_detector_area_resol_mean 7.9
_diffrn_detector_type 'CCD Area Detector'
_diffrn_measured_fraction_theta_full 1.000
_diffrn_measured_fraction_theta_max 0.999
_diffrn_measurement_device 'Fixed Chi Three-Circle Diffractometer'
_diffrn_measurement_device_type 'Bruker APEX-II CCD'
_diffrn_measurement_method '\f and \w scans'
_diffrn_radiation_type CuK\a
_diffrn_radiation_wavelength 1.54178
_diffrn_reflns_av_R_equivalents 0.0443
_diffrn_reflns_av_unetI/netI 0.0483
_diffrn_reflns_Laue_measured_fraction_full 1.000
_diffrn_reflns_Laue_measured_fraction_max 0.999
_diffrn_reflns_limit_h_max 9
_diffrn_reflns_limit_h_min -9
_diffrn_reflns_limit_k_max 7
_diffrn_reflns_limit_k_min -9
_diffrn_reflns_limit_l_max 21
_diffrn_reflns_limit_l_min -21
_diffrn_reflns_number 9800
_diffrn_reflns_point_group_measured_fraction_full 0.803
_diffrn_reflns_point_group_measured_fraction_max 0.801
_diffrn_reflns_theta_full 67.679
_diffrn_reflns_theta_max 68.304
_diffrn_reflns_theta_min 2.495
_diffrn_standards_number 0
_exptl_absorpt_coefficient_mu 1.759
_exptl_absorpt_correction_T_max 0.5210
_exptl_absorpt_correction_T_min 0.4165
_exptl_absorpt_correction_type multi-scan
_exptl_absorpt_process_details
;
SADABS-2016/2 (Bruker,2016/2) was used for absorption correction.
wR2(int) was 0.0795 before and 0.0685 after correction.
The Ratio of minimum to maximum transmission is 0.7994.
The \l/2 correction factor is Not present.
;
_exptl_crystal_colour colourless
_exptl_crystal_colour_primary colourless
_exptl_crystal_density_diffrn 1.409
_exptl_crystal_description plate
_exptl_crystal_F_000 472
_exptl_crystal_size_max 0.28
_exptl_crystal_size_mid 0.12
_exptl_crystal_size_min 0.08
_refine_diff_density_max 0.207
_refine_diff_density_min -0.195
_refine_diff_density_rms 0.043
_refine_ls_abs_structure_details
;
 Flack x determined using 939 quotients [(I+)-(I-)]/[(I+)+(I-)]
 (Parsons, Flack and Wagner, Acta Cryst. B69 (2013) 249-259).
;
_refine_ls_abs_structure_Flack 0.072(15)
_refine_ls_extinction_method none
_refine_ls_goodness_of_fit_ref 1.066
_refine_ls_hydrogen_treatment constr
_refine_ls_matrix_type full
_refine_ls_number_parameters 292
_refine_ls_number_reflns 3155
_refine_ls_number_restraints 1
_refine_ls_restrained_S_all 1.066
_refine_ls_R_factor_all 0.0334
_refine_ls_R_factor_gt 0.0317
_refine_ls_shift/su_max 0.000
_refine_ls_shift/su_mean 0.000
_refine_ls_structure_factor_coef Fsqd
_refine_ls_weighting_details 'w=1/[\s^2^(Fo^2^)+(0.0365P)^2^+0.2130P] where P=(Fo^2^+2Fc^2^)/3'
_refine_ls_weighting_scheme calc
_refine_ls_wR_factor_gt 0.0781
_refine_ls_wR_factor_ref 0.0792
_reflns_Friedel_coverage 0.485
_reflns_Friedel_fraction_full 0.572
_reflns_Friedel_fraction_max 0.568
_reflns_number_gt 3027
_reflns_number_total 3155
_reflns_threshold_expression 'I > 2\s(I)'
_cod_data_source_file cs8b00906_si_002.cif
_cod_data_source_block gustof01r_0m_a
_cod_database_code 4515654
_shelx_shelxl_version_number 2014/7
_shelx_space_group_comment
;
The symmetry employed for this shelxl refinement is uniquely defined
by the following loop, which should always be used as a source of
symmetry information in preference to the above space-group names.
They are only intended as comments.
;
_shelx_estimated_absorpt_t_max 0.872
_shelx_estimated_absorpt_t_min 0.639
_olex2_refinement_description
;
1. Fixed Uiso
 At 1.2 times of:
  All C(H) groups
 At 1.5 times of:
  All C(H,H,H) groups
2.a Aromatic/amide H refined with riding coordinates:
 C7(H7), C22(H22), C13(H13), C15(H15), C20(H20), C21(H21), C4(H4), C16(H16),
 C14(H14), C19(H19), C6(H6), C5(H5)
2.b Idealised Me refined as rotating group:
 C23(H23A,H23B,H23C), C26(H26A,H26B,H26C), C24(H24A,H24B,H24C)
;
_olex2_submission_special_instructions 'No special instructions were received'

loop_
_space_group_symop_operation_xyz
'x, y, z'
'-x, y+1/2, -z'

loop_
_atom_site_label
_atom_site_type_symbol
_atom_site_fract_x
_atom_site_fract_y
_atom_site_fract_z
_atom_site_U_iso_or_equiv
_atom_site_adp_type
_atom_site_occupancy
_atom_site_site_symmetry_order
_atom_site_calc_flag
_atom_site_refinement_flags_posn
S1 S 0.37083(8) 0.26377(10) 0.28954(4) 0.02027(16) Uani 1 1 d .
F2 F 0.4178(2) 0.4768(2) 0.02571(10) 0.0255(4) Uani 1 1 d .
F1 F 0.47434(18) 0.2671(3) 0.10373(9) 0.0249(4) Uani 1 1 d .
F3 F 0.3217(2) 0.2240(2) -0.00637(9) 0.0264(4) Uani 1 1 d .
O2 O 0.3259(2) 0.7798(3) 0.10665(10) 0.0174(4) Uani 1 1 d .
O1 O 0.6936(3) 0.4548(3) 0.36023(10) 0.0198(4) Uani 1 1 d .
C3 C 0.5812(3) 0.7657(4) 0.20412(14) 0.0154(5) Uani 1 1 d .
C25 C 0.3481(3) 0.3355(4) 0.05080(16) 0.0181(6) Uani 1 1 d .
C12 C 0.1844(3) 0.3717(4) 0.08183(15) 0.0146(5) Uani 1 1 d .
C8 C 0.6744(3) 0.6815(4) 0.26930(15) 0.0151(5) Uani 1 1 d .
C9 C 0.6055(3) 0.5280(4) 0.29474(14) 0.0156(6) Uani 1 1 d .
C1 C 0.3569(3) 0.5413(4) 0.19107(15) 0.0160(6) Uani 1 1 d .
C7 C 0.8359(3) 0.7534(5) 0.30578(14) 0.0178(5) Uani 1 1 d .
H7 H 0.8985 0.7005 0.3500 0.021 Uiso 1 1 calc R
C17 C 0.3065(3) 0.3304(4) 0.37569(16) 0.0192(6) Uani 1 1 d .
C22 C 0.2602(4) 0.4989(4) 0.38778(15) 0.0209(6) Uani 1 1 d .
H22 H 0.2684 0.5841 0.3508 0.025 Uiso 1 1 calc R
C13 C 0.0265(3) 0.3083(4) 0.04309(15) 0.0171(6) Uani 1 1 d .
H13 H 0.0245 0.2427 -0.0016 0.021 Uiso 1 1 calc R
C2 C 0.4200(3) 0.6928(4) 0.16787(15) 0.0161(6) Uani 1 1 d .
C15 C -0.1247(4) 0.4359(4) 0.13414(16) 0.0216(6) Uani 1 1 d .
H15 H -0.2303 0.4588 0.1521 0.026 Uiso 1 1 calc R
C18 C 0.2978(3) 0.2029(4) 0.43009(17) 0.0223(6) Uani 1 1 d .
C20 C 0.1881(4) 0.4183(5) 0.50744(17) 0.0277(7) Uani 1 1 d .
H20 H 0.1451 0.4473 0.5521 0.033 Uiso 1 1 calc R
C21 C 0.2017(4) 0.5435(4) 0.45403(17) 0.0255(7) Uani 1 1 d .
H21 H 0.1714 0.6591 0.4626 0.031 Uiso 1 1 calc R
C11 C 0.1896(3) 0.4679(4) 0.14809(15) 0.0156(5) Uani 1 1 d .
C4 C 0.6535(4) 0.9133(4) 0.17619(15) 0.0190(6) Uani 1 1 d .
H4 H 0.5932 0.9682 0.1320 0.023 Uiso 1 1 calc R
C16 C 0.0333(4) 0.4990(4) 0.17334(15) 0.0190(6) Uani 1 1 d .
H16 H 0.0342 0.5643 0.2180 0.023 Uiso 1 1 calc R
C23 C 0.2179(4) 0.9113(4) 0.13066(17) 0.0238(6) Uani 1 1 d .
H23A H 0.1630 0.9786 0.0868 0.036 Uiso 1 1 calc GR
H23B H 0.2900 0.9869 0.1671 0.036 Uiso 1 1 calc GR
H23C H 0.1271 0.8580 0.1545 0.036 Uiso 1 1 calc GR
C14 C -0.1285(3) 0.3403(4) 0.06919(16) 0.0187(6) Uani 1 1 d .
H14 H -0.2361 0.2967 0.0426 0.022 Uiso 1 1 calc R
C19 C 0.2371(4) 0.2510(5) 0.49559(16) 0.0277(7) Uani 1 1 d .
H19 H 0.2293 0.1667 0.5330 0.033 Uiso 1 1 calc R
C6 C 0.9014(3) 0.8975(4) 0.27784(16) 0.0219(6) Uani 1 1 d .
H6 H 1.0093 0.9440 0.3027 0.026 Uiso 1 1 calc R
C5 C 0.8102(4) 0.9781(4) 0.21230(16) 0.0206(6) Uani 1 1 d .
H5 H 0.8577 1.0778 0.1931 0.025 Uiso 1 1 calc R
C10 C 0.4506(3) 0.4589(4) 0.25685(15) 0.0165(6) Uani 1 1 d .
C26 C 0.3529(4) 0.0206(4) 0.42040(18) 0.0300(7) Uani 1 1 d .
H26A H 0.2674 -0.0355 0.3814 0.045 Uiso 1 1 calc GR
H26B H 0.3593 -0.0412 0.4683 0.045 Uiso 1 1 calc GR
H26C H 0.4680 0.0195 0.4052 0.045 Uiso 1 1 calc GR
C24 C 0.8087(4) 0.3161(4) 0.34827(17) 0.0241(7) Uani 1 1 d .
H24A H 0.8894 0.3556 0.3157 0.036 Uiso 1 1 calc GR
H24B H 0.7394 0.2197 0.3240 0.036 Uiso 1 1 calc GR
H24C H 0.8755 0.2788 0.3969 0.036 Uiso 1 1 calc GR

loop_
_atom_site_aniso_label
_atom_site_aniso_U_11
_atom_site_aniso_U_22
_atom_site_aniso_U_33
_atom_site_aniso_U_23
_atom_site_aniso_U_13
_atom_site_aniso_U_12
S1 0.0281(3) 0.0149(3) 0.0182(3) -0.0002(3) 0.0050(2) -0.0024(3)
F2 0.0284(8) 0.0229(10) 0.0294(9) -0.0004(8) 0.0164(7) -0.0038(7)
F1 0.0169(7) 0.0306(9) 0.0270(8) 0.0025(10) 0.0032(6) 0.0072(8)
F3 0.0246(8) 0.0298(12) 0.0266(9) -0.0148(8) 0.0095(7) -0.0011(7)
O2 0.0224(8) 0.0152(10) 0.0137(8) 0.0021(9) 0.0007(7) 0.0041(8)
O1 0.0281(9) 0.0182(11) 0.0120(9) 0.0004(8) 0.0010(8) 0.0042(8)
C3 0.0195(11) 0.0140(13) 0.0140(11) -0.0037(13) 0.0059(9) 0.0025(12)
C25 0.0178(12) 0.0172(15) 0.0196(14) -0.0020(12) 0.0044(10) -0.0013(11)
C12 0.0184(12) 0.0122(14) 0.0140(12) 0.0035(11) 0.0051(10) 0.0022(10)
C8 0.0183(12) 0.0170(14) 0.0112(12) -0.0058(11) 0.0059(10) 0.0024(11)
C9 0.0187(12) 0.0191(15) 0.0093(11) -0.0017(11) 0.0029(10) 0.0053(11)
C1 0.0185(12) 0.0169(15) 0.0134(12) -0.0018(11) 0.0053(10) 0.0012(11)
C7 0.0184(11) 0.0212(15) 0.0137(11) -0.0033(14) 0.0030(9) 0.0023(12)
C17 0.0163(11) 0.0231(15) 0.0174(14) 0.0010(13) 0.0009(10) -0.0039(11)
C22 0.0248(13) 0.0211(16) 0.0168(13) 0.0054(13) 0.0036(11) -0.0012(12)
C13 0.0213(12) 0.0176(16) 0.0127(12) 0.0017(11) 0.0035(10) 0.0014(10)
C2 0.0175(12) 0.0191(14) 0.0118(12) -0.0016(11) 0.0031(10) 0.0033(11)
C15 0.0191(12) 0.0235(17) 0.0236(14) 0.0014(13) 0.0073(11) 0.0022(11)
C18 0.0191(12) 0.0241(16) 0.0216(14) 0.0059(13) -0.0021(11) -0.0031(11)
C20 0.0300(15) 0.037(2) 0.0167(14) -0.0013(14) 0.0071(12) -0.0050(14)
C21 0.0297(14) 0.0251(18) 0.0219(15) -0.0001(14) 0.0049(12) -0.0013(13)
C11 0.0183(12) 0.0135(14) 0.0150(12) 0.0039(11) 0.0029(10) 0.0010(10)
C4 0.0246(13) 0.0175(15) 0.0155(13) -0.0019(12) 0.0054(11) 0.0020(11)
C16 0.0227(13) 0.0181(15) 0.0174(12) -0.0027(13) 0.0068(11) 0.0007(11)
C23 0.0261(14) 0.0199(16) 0.0240(15) -0.0014(13) 0.0000(11) 0.0053(12)
C14 0.0163(12) 0.0203(15) 0.0186(13) 0.0009(12) 0.0011(10) 0.0004(11)
C19 0.0282(13) 0.0343(19) 0.0196(14) 0.0092(16) 0.0015(11) -0.0080(15)
C6 0.0176(12) 0.0240(17) 0.0246(15) -0.0072(14) 0.0048(11) -0.0044(12)
C5 0.0241(13) 0.0171(15) 0.0230(14) -0.0025(13) 0.0104(11) -0.0033(11)
C10 0.0194(12) 0.0155(14) 0.0156(12) -0.0018(12) 0.0062(10) 0.0006(11)
C26 0.0330(16) 0.0223(18) 0.0315(17) 0.0116(15) -0.0035(14) -0.0020(13)
C24 0.0269(14) 0.0204(16) 0.0233(15) 0.0024(13) -0.0006(11) 0.0077(12)

loop_
_atom_type_symbol
_atom_type_description
_atom_type_scat_dispersion_real
_atom_type_scat_dispersion_imag
_atom_type_scat_source
C C 0.0181 0.0091 'International Tables Vol C Tables 4.2.6.8 and 6.1.1.4'
H H 0.0000 0.0000 'International Tables Vol C Tables 4.2.6.8 and 6.1.1.4'
F F 0.0727 0.0534 'International Tables Vol C Tables 4.2.6.8 and 6.1.1.4'
O O 0.0492 0.0322 'International Tables Vol C Tables 4.2.6.8 and 6.1.1.4'
S S 0.3331 0.5567 'International Tables Vol C Tables 4.2.6.8 and 6.1.1.4'

loop_
_geom_angle_atom_site_label_1
_geom_angle_atom_site_label_2
_geom_angle_atom_site_label_3
_geom_angle
C10 S1 C17 101.87(14)
C2 O2 C23 111.3(2)
C9 O1 C24 114.2(2)
C2 C3 C8 118.2(3)
C4 C3 C8 119.4(2)
C4 C3 C2 122.4(3)
F2 C25 F1 106.0(2)
F2 C25 C12 113.0(2)
F1 C25 C12 111.7(2)
F3 C25 F2 106.9(2)
F3 C25 F1 106.3(2)
F3 C25 C12 112.5(2)
C13 C12 C25 118.5(2)
C13 C12 C11 120.4(2)
C11 C12 C25 121.1(2)
C9 C8 C3 119.2(2)
C9 C8 C7 122.3(3)
C7 C8 C3 118.5(3)
O1 C9 C8 117.8(2)
O1 C9 C10 121.2(3)
C10 C9 C8 120.9(2)
C2 C1 C11 119.6(2)
C2 C1 C10 118.8(2)
C10 C1 C11 121.6(3)
C8 C7 H7 119.7
C6 C7 C8 120.6(3)
C6 C7 H7 119.7
C22 C17 S1 122.0(2)
C22 C17 C18 120.9(3)
C18 C17 S1 117.0(2)
C17 C22 H22 119.9
C17 C22 C21 120.2(3)
C21 C22 H22 119.9
C12 C13 H13 119.7
C14 C13 C12 120.5(3)
C14 C13 H13 119.7
O2 C2 C3 117.9(3)
C1 C2 O2 119.7(2)
C1 C2 C3 122.4(3)
C16 C15 H15 119.9
C14 C15 H15 119.9
C14 C15 C16 120.2(3)
C17 C18 C26 122.5(3)
C19 C18 C17 117.7(3)
C19 C18 C26 119.8(3)
C21 C20 H20 120.1
C19 C20 H20 120.1
C19 C20 C21 119.9(3)
C22 C21 H21 120.2
C20 C21 C22 119.7(3)
C20 C21 H21 120.2
C12 C11 C1 122.2(2)
C16 C11 C12 118.3(2)
C16 C11 C1 119.4(2)
C3 C4 H4 119.7
C5 C4 C3 120.5(3)
C5 C4 H4 119.7
C15 C16 H16 119.5
C11 C16 C15 121.0(3)
C11 C16 H16 119.5
O2 C23 H23A 109.5
O2 C23 H23B 109.5
O2 C23 H23C 109.5
H23A C23 H23B 109.5
H23A C23 H23C 109.5
H23B C23 H23C 109.5
C13 C14 H14 120.3
C15 C14 C13 119.5(2)
C15 C14 H14 120.3
C18 C19 H19 119.2
C20 C19 C18 121.7(3)
C20 C19 H19 119.2
C7 C6 H6 119.7
C7 C6 C5 120.6(3)
C5 C6 H6 119.7
C4 C5 C6 120.3(3)
C4 C5 H5 119.8
C6 C5 H5 119.8
C9 C10 S1 119.5(2)
C9 C10 C1 120.4(3)
C1 C10 S1 120.1(2)
C18 C26 H26A 109.5
C18 C26 H26B 109.5
C18 C26 H26C 109.5
H26A C26 H26B 109.5
H26A C26 H26C 109.5
H26B C26 H26C 109.5
O1 C24 H24A 109.5
O1 C24 H24B 109.5
O1 C24 H24C 109.5
H24A C24 H24B 109.5
H24A C24 H24C 109.5
H24B C24 H24C 109.5

loop_
_geom_bond_atom_site_label_1
_geom_bond_atom_site_label_2
_geom_bond_distance
S1 C17 1.788(3)
S1 C10 1.780(3)
F2 C25 1.339(3)
F1 C25 1.350(3)
F3 C25 1.334(3)
O2 C2 1.386(3)
O2 C23 1.438(4)
O1 C9 1.378(3)
O1 C24 1.442(4)
C3 C8 1.425(4)
C3 C2 1.425(4)
C3 C4 1.410(4)
C25 C12 1.503(4)
C12 C13 1.390(4)
C12 C11 1.403(4)
C8 C9 1.418(4)
C8 C7 1.424(4)
C9 C10 1.384(4)
C1 C2 1.370(4)
C1 C11 1.504(4)
C1 C10 1.428(4)
C7 H7 0.9500
C7 C6 1.364(4)
C17 C22 1.388(4)
C17 C18 1.404(4)
C22 H22 0.9500
C22 C21 1.392(4)
C13 H13 0.9500
C13 C14 1.390(4)
C15 H15 0.9500
C15 C16 1.393(4)
C15 C14 1.382(4)
C18 C19 1.395(4)
C18 C26 1.502(5)
C20 H20 0.9500
C20 C21 1.386(5)
C20 C19 1.385(5)
C21 H21 0.9500
C11 C16 1.391(4)
C4 H4 0.9500
C4 C5 1.372(4)
C16 H16 0.9500
C23 H23A 0.9800
C23 H23B 0.9800
C23 H23C 0.9800
C14 H14 0.9500
C19 H19 0.9500
C6 H6 0.9500
C6 C5 1.411(4)
C5 H5 0.9500
C26 H26A 0.9800
C26 H26B 0.9800
C26 H26C 0.9800
C24 H24A 0.9800
C24 H24B 0.9800
C24 H24C 0.9800
